data_7034210
loop_
_publ_author_name
'Kumar, Rajnish'
'Mani, Ganesan'

_publ_section_title
;
 Exhibition of the Br\/onsted acid-base character of a Schiff base in
 palladium(ii) complex formation: lithium complexation, fluxional
 properties and catalysis of Suzuki reactions in water.
;
_journal_issue 15
_journal_name_full 'Dalton transactions (Cambridge, England : 2003)'
_journal_page_first 6896
_journal_page_last 6908
_journal_paper_doi 10.1039/c5dt00438a
_journal_volume 44
_journal_year 2015
_chemical_formula_sum 'C25 H32 N4 O'
_chemical_formula_weight 404.55
_chemical_name_systematic
;
 ?
;
_space_group_IT_number 2
_symmetry_cell_setting triclinic
_symmetry_space_group_name_Hall '-P 1'
_symmetry_space_group_name_H-M 'P -1'
_atom_sites_solution_hydrogens geom
_atom_sites_solution_primary direct
_atom_sites_solution_secondary difmap
_audit_creation_method SHELXL-97
_audit_update_record
;
2015-01-27 deposited with the CCDC.
2015-02-26 downloaded from the CCDC.
;
_cell_angle_alpha 95.194(6)
_cell_angle_beta 91.309(6)
_cell_angle_gamma 113.379(5)
_cell_formula_units_Z 2
_cell_length_a 9.0287(16)
_cell_length_b 9.7736(18)
_cell_length_c 14.728(3)
_cell_measurement_reflns_used 14316
_cell_measurement_temperature 293(2)
_cell_measurement_theta_max 25.00
_cell_measurement_theta_min 2.28
_cell_volume 1185.6(4)
_computing_structure_refinement 'SHELXL-97 (Sheldrick, 2008)'
_computing_structure_solution sir92
_diffrn_ambient_temperature 293(2)
_diffrn_measured_fraction_theta_full 0.995
_diffrn_measured_fraction_theta_max 0.995
_diffrn_measurement_device_type 'Brucker CCD APEX 2'
_diffrn_measurement_method hemisphere
_diffrn_radiation_monochromator graphite
_diffrn_radiation_source 'fine-focus sealed tube'
_diffrn_radiation_type MoK\a
_diffrn_radiation_wavelength 0.71073
_diffrn_reflns_av_R_equivalents 0.0529
_diffrn_reflns_av_sigmaI/netI 0.0597
_diffrn_reflns_limit_h_max 10
_diffrn_reflns_limit_h_min -9
_diffrn_reflns_limit_k_max 11
_diffrn_reflns_limit_k_min -11
_diffrn_reflns_limit_l_max 17
_diffrn_reflns_limit_l_min -17
_diffrn_reflns_number 14316
_diffrn_reflns_theta_full 25.00
_diffrn_reflns_theta_max 25.00
_diffrn_reflns_theta_min 2.28
_exptl_absorpt_coefficient_mu 0.071
_exptl_absorpt_correction_T_max 0.9951
_exptl_absorpt_correction_T_min 0.9881
_exptl_absorpt_correction_type multi-scan
_exptl_absorpt_process_details sadabs
_exptl_crystal_colour Colorless
_exptl_crystal_density_diffrn 1.133
_exptl_crystal_density_method 'not measured'
_exptl_crystal_description Prism
_exptl_crystal_F_000 436
_exptl_crystal_size_max 0.17
_exptl_crystal_size_mid 0.12
_exptl_crystal_size_min 0.07
_refine_diff_density_max 0.526
_refine_diff_density_min -0.273
_refine_diff_density_rms 0.039
_refine_ls_extinction_coef 0.022(4)
_refine_ls_extinction_expression Fc^*^=kFc[1+0.001xFc^2^\l^3^/sin(2\q)]^-1/4^
_refine_ls_extinction_method SHELXL
_refine_ls_goodness_of_fit_ref 1.002
_refine_ls_hydrogen_treatment mixed
_refine_ls_matrix_type full
_refine_ls_number_parameters 278
_refine_ls_number_reflns 4163
_refine_ls_number_restraints 0
_refine_ls_restrained_S_all 1.002
_refine_ls_R_factor_all 0.1195
_refine_ls_R_factor_gt 0.0606
_refine_ls_shift/su_max 0.000
_refine_ls_shift/su_mean 0.000
_refine_ls_structure_factor_coef Fsqd
_refine_ls_weighting_details 'calc w=1/[\s^2^(Fo^2^)+(0.0929P)^2^+0.2875P] where P=(Fo^2^+2Fc^2^)/3'
_refine_ls_weighting_scheme calc
_refine_ls_wR_factor_gt 0.1568
_refine_ls_wR_factor_ref 0.1938
_reflns_number_gt 2309
_reflns_number_total 4163
_reflns_threshold_expression >2\s(I)
_cod_data_source_file c5dt00438a2.cif
_cod_data_source_block H2L'
_cod_depositor_comments
;
The following automatic conversions were performed:

'_symmetry_cell_setting' value 'Triclinic' changed to 'triclinic'
according to
/usr/data/users/saulius/crontab/automatic-downloads/rss-feeds/RSC/lib/dictionaries/cif_core.dic
dictionary named 'cif_core.dic' version 2.4.2 from 2011-04-26.

Automatic conversion script
Id: cif_fix_values 3086 2015-02-26 13:12:21Z robertas 

 Adding full bibliography for 7034209--7034214.cif.
;
_cod_original_sg_symbol_H-M P-1
_cod_database_code 7034210

loop_
_symmetry_equiv_pos_as_xyz
'x, y, z'
'-x, -y, -z'

loop_
_atom_site_label
_atom_site_type_symbol
_atom_site_fract_x
_atom_site_fract_y
_atom_site_fract_z
_atom_site_U_iso_or_equiv
_atom_site_adp_type
_atom_site_occupancy
_atom_site_symmetry_multiplicity
_atom_site_calc_flag
_atom_site_refinement_flags
C1 C 1.0749(4) -0.0435(3) 0.3511(2) 0.0550(8) Uani 1 1 d .
H1 H 1.1494 -0.0511 0.3106 0.066 Uiso 1 1 calc R
C2 C 0.9595(4) 0.0079(3) 0.31794(19) 0.0480(7) Uani 1 1 d .
C3 C 0.9296(4) 0.0311(3) 0.2299(2) 0.0581(9) Uani 1 1 d .
H3 H 0.9865 0.0208 0.1797 0.070 Uiso 1 1 calc R
C4 C 0.7985(4) 0.0727(4) 0.2294(2) 0.0600(9) Uani 1 1 d .
H4 H 0.7529 0.0956 0.1788 0.072 Uiso 1 1 calc R
C5 C 0.7488(4) 0.0739(3) 0.3172(2) 0.0505(8) Uani 1 1 d .
C6 C 0.6053(4) 0.0977(4) 0.3512(2) 0.0595(9) Uani 1 1 d .
H6A H 0.5695 0.1478 0.3071 0.071 Uiso 1 1 calc R
H6B H 0.5182 0.0006 0.3550 0.071 Uiso 1 1 calc R
C7 C 0.4817(4) 0.1800(4) 0.4733(2) 0.0689(10) Uani 1 1 d .
H7A H 0.5010 0.2372 0.5322 0.103 Uiso 1 1 calc R
H7B H 0.4108 0.0778 0.4783 0.103 Uiso 1 1 calc R
H7C H 0.4326 0.2215 0.4312 0.103 Uiso 1 1 calc R
C8 C 0.7495(4) 0.3403(3) 0.43605(19) 0.0513(8) Uani 1 1 d .
H8A H 0.7017 0.3891 0.3973 0.062 Uiso 1 1 calc R
H8B H 0.8464 0.3404 0.4089 0.062 Uiso 1 1 calc R
C9 C 0.7938(3) 0.4258(3) 0.52781(19) 0.0467(7) Uani 1 1 d .
C10 C 0.7855(4) 0.5579(3) 0.5621(2) 0.0600(9) Uani 1 1 d .
H10 H 0.7484 0.6167 0.5297 0.072 Uiso 1 1 calc R
C11 C 0.8418(4) 0.5890(3) 0.6535(2) 0.0587(9) Uani 1 1 d .
H11 H 0.8491 0.6717 0.6929 0.070 Uiso 1 1 calc R
C12 C 0.8845(3) 0.4749(3) 0.6749(2) 0.0469(7) Uani 1 1 d .
C13 C 0.9530(3) 0.4541(3) 0.7581(2) 0.0492(7) Uani 1 1 d .
H13 H 0.9696 0.5234 0.8089 0.059 Uiso 1 1 calc R
C14 C 1.0570(4) 0.3226(3) 0.84893(19) 0.0491(8) Uani 1 1 d .
C15 C 0.9540(4) 0.2538(4) 0.9156(2) 0.0566(8) Uani 1 1 d .
C16 C 1.0224(5) 0.2270(4) 0.9931(2) 0.0764(11) Uani 1 1 d .
H16 H 0.9559 0.1806 1.0382 0.092 Uiso 1 1 calc R
C17 C 1.1856(5) 0.2667(5) 1.0054(3) 0.0838(12) Uani 1 1 d .
H17 H 1.2291 0.2495 1.0589 0.101 Uiso 1 1 calc R
C18 C 1.2847(5) 0.3322(4) 0.9384(3) 0.0779(11) Uani 1 1 d .
H18 H 1.3954 0.3589 0.9472 0.094 Uiso 1 1 calc R
C19 C 1.2242(4) 0.3594(4) 0.8582(2) 0.0598(9) Uani 1 1 d .
C20 C 1.4401(9) 0.3475(6) 0.7556(5) 0.210(4) Uani 1 1 d .
H20A H 1.3744 0.2430 0.7392 0.315 Uiso 1 1 calc R
H20B H 1.5151 0.3587 0.8058 0.315 Uiso 1 1 calc R
H20C H 1.4985 0.3895 0.7042 0.315 Uiso 1 1 calc R
C21 C 1.3334(4) 0.4282(5) 0.7832(2) 0.0805(12) Uani 1 1 d .
H21 H 1.2632 0.4194 0.7293 0.097 Uiso 1 1 calc R
C22 C 1.4345(7) 0.5869(5) 0.8058(3) 0.131(2) Uani 1 1 d .
H22A H 1.4987 0.6245 0.7554 0.196 Uiso 1 1 calc R
H22B H 1.5043 0.6001 0.8589 0.196 Uiso 1 1 calc R
H22C H 1.3672 0.6409 0.8179 0.196 Uiso 1 1 calc R
C23 C 0.7136(6) 0.2854(6) 0.9787(4) 0.1188(17) Uani 1 1 d .
H23A H 0.5987 0.2535 0.9692 0.178 Uiso 1 1 calc R
H23B H 0.7656 0.3918 0.9770 0.178 Uiso 1 1 calc R
H23C H 0.7384 0.2606 1.0372 0.178 Uiso 1 1 calc R
C24 C 0.7734(4) 0.2071(4) 0.9046(2) 0.0716(10) Uani 1 1 d .
H24 H 0.7482 0.2351 0.8458 0.086 Uiso 1 1 calc R
C25 C 0.6811(5) 0.0369(5) 0.9042(3) 0.1114(16) Uani 1 1 d .
H25A H 0.5670 0.0115 0.8967 0.167 Uiso 1 1 calc R
H25B H 0.7053 0.0068 0.9610 0.167 Uiso 1 1 calc R
H25C H 0.7133 -0.0138 0.8547 0.167 Uiso 1 1 calc R
N1 N 0.8463(3) 0.0338(3) 0.36984(17) 0.0502(7) Uani 1 1 d .
H1N1 H 0.843(4) 0.036(3) 0.428(2) 0.060 Uiso 1 1 d .
N2 N 0.6352(3) 0.1855(3) 0.44017(16) 0.0483(6) Uani 1 1 d .
N3 N 0.8546(3) 0.3774(3) 0.59738(16) 0.0458(6) Uani 1 1 d .
H1N3 H 0.872(4) 0.297(3) 0.5938(19) 0.055 Uiso 1 1 d .
N4 N 0.9923(3) 0.3431(3) 0.76488(15) 0.0504(7) Uani 1 1 d .
O1 O 1.0860(3) -0.0788(3) 0.42764(16) 0.0694(7) Uani 1 1 d .

loop_
_atom_site_aniso_label
_atom_site_aniso_U_11
_atom_site_aniso_U_22
_atom_site_aniso_U_33
_atom_site_aniso_U_23
_atom_site_aniso_U_13
_atom_site_aniso_U_12
C1 0.060(2) 0.0513(18) 0.055(2) -0.0029(15) 0.0006(16) 0.0251(16)
C2 0.0531(19) 0.0502(17) 0.0432(17) 0.0028(13) 0.0018(14) 0.0239(15)
C3 0.069(2) 0.064(2) 0.0498(19) 0.0076(15) 0.0112(16) 0.0348(18)
C4 0.076(2) 0.068(2) 0.0435(19) 0.0068(15) -0.0032(16) 0.0365(18)
C5 0.056(2) 0.0529(18) 0.0466(18) 0.0032(14) -0.0040(15) 0.0267(15)
C6 0.054(2) 0.069(2) 0.059(2) 0.0054(16) -0.0065(16) 0.0296(17)
C7 0.048(2) 0.081(2) 0.082(2) 0.0084(19) 0.0134(18) 0.0304(18)
C8 0.0516(19) 0.0564(18) 0.0503(18) 0.0157(14) 0.0064(15) 0.0240(15)
C9 0.0440(17) 0.0512(17) 0.0497(18) 0.0136(14) 0.0054(14) 0.0224(14)
C10 0.066(2) 0.0560(19) 0.069(2) 0.0153(16) 0.0049(18) 0.0345(17)
C11 0.064(2) 0.0480(18) 0.068(2) 0.0022(15) 0.0085(17) 0.0270(16)
C12 0.0407(17) 0.0469(17) 0.0514(18) 0.0049(14) 0.0066(14) 0.0158(13)
C13 0.0441(17) 0.0483(17) 0.0501(18) -0.0010(14) 0.0035(14) 0.0145(14)
C14 0.054(2) 0.0524(17) 0.0447(17) -0.0019(14) -0.0012(15) 0.0268(15)
C15 0.059(2) 0.069(2) 0.0490(19) 0.0129(16) 0.0071(16) 0.0321(17)
C16 0.078(3) 0.099(3) 0.061(2) 0.031(2) 0.009(2) 0.040(2)
C17 0.084(3) 0.109(3) 0.072(3) 0.028(2) -0.009(2) 0.049(2)
C18 0.062(2) 0.097(3) 0.079(3) 0.002(2) -0.008(2) 0.038(2)
C19 0.053(2) 0.072(2) 0.053(2) -0.0011(16) -0.0026(16) 0.0255(17)
C20 0.218(7) 0.093(4) 0.302(9) 0.012(5) 0.194(7) 0.037(4)
C21 0.049(2) 0.122(3) 0.063(2) 0.009(2) 0.0062(18) 0.026(2)
C22 0.187(5) 0.078(3) 0.112(4) 0.021(3) 0.054(4) 0.032(3)
C23 0.100(4) 0.135(4) 0.147(4) 0.002(3) 0.033(3) 0.076(3)
C24 0.057(2) 0.100(3) 0.066(2) 0.031(2) 0.0141(18) 0.036(2)
C25 0.067(3) 0.104(3) 0.143(4) 0.004(3) 0.018(3) 0.014(2)
N1 0.0570(16) 0.0585(15) 0.0395(14) 0.0049(12) 0.0016(13) 0.0279(13)
N2 0.0402(14) 0.0564(15) 0.0500(15) 0.0078(11) 0.0041(11) 0.0207(12)
N3 0.0504(15) 0.0445(14) 0.0485(15) 0.0089(12) 0.0072(12) 0.0243(12)
N4 0.0544(16) 0.0530(15) 0.0438(15) 0.0025(11) 0.0017(12) 0.0222(13)
O1 0.0807(17) 0.0869(17) 0.0570(14) 0.0032(12) -0.0055(12) 0.0523(14)

loop_
_atom_type_symbol
_atom_type_description
_atom_type_scat_dispersion_real
_atom_type_scat_dispersion_imag
_atom_type_scat_source
C C 0.0033 0.0016 'International Tables Vol C Tables 4.2.6.8 and 6.1.1.4'
H H 0.0000 0.0000 'International Tables Vol C Tables 4.2.6.8 and 6.1.1.4'
N N 0.0061 0.0033 'International Tables Vol C Tables 4.2.6.8 and 6.1.1.4'
O O 0.0106 0.0060 'International Tables Vol C Tables 4.2.6.8 and 6.1.1.4'

loop_
_geom_angle_atom_site_label_1
_geom_angle_atom_site_label_2
_geom_angle_atom_site_label_3
_geom_angle
O1 C1 C2 126.5(3)
O1 C1 H1 116.8
C2 C1 H1 116.8
C3 C2 N1 106.9(3)
C3 C2 C1 128.4(3)
N1 C2 C1 124.6(3)
C2 C3 C4 107.7(3)
C2 C3 H3 126.1
C4 C3 H3 126.1
C5 C4 C3 107.9(3)
C5 C4 H4 126.0
C3 C4 H4 126.0
N1 C5 C4 107.3(3)
N1 C5 C6 123.4(3)
C4 C5 C6 129.0(3)
N2 C6 C5 114.2(2)
N2 C6 H6A 108.7
C5 C6 H6A 108.7
N2 C6 H6B 108.7
C5 C6 H6B 108.7
H6A C6 H6B 107.6
N2 C7 H7A 109.5
N2 C7 H7B 109.5
H7A C7 H7B 109.5
N2 C7 H7C 109.5
H7A C7 H7C 109.5
H7B C7 H7C 109.5
N2 C8 C9 111.7(2)
N2 C8 H8A 109.3
C9 C8 H8A 109.3
N2 C8 H8B 109.3
C9 C8 H8B 109.3
H8A C8 H8B 107.9
N3 C9 C10 106.6(3)
N3 C9 C8 121.7(3)
C10 C9 C8 131.7(3)
C9 C10 C11 108.5(3)
C9 C10 H10 125.7
C11 C10 H10 125.7
C12 C11 C10 107.4(3)
C12 C11 H11 126.3
C10 C11 H11 126.3
C11 C12 N3 107.0(3)
C11 C12 C13 130.4(3)
N3 C12 C13 122.6(3)
N4 C13 C12 122.0(3)
N4 C13 H13 119.0
C12 C13 H13 119.0
C15 C14 C19 121.7(3)
C15 C14 N4 120.2(3)
C19 C14 N4 117.9(3)
C16 C15 C14 117.7(3)
C16 C15 C24 120.0(3)
C14 C15 C24 122.3(3)
C17 C16 C15 121.8(3)
C17 C16 H16 119.1
C15 C16 H16 119.1
C16 C17 C18 119.6(3)
C16 C17 H17 120.2
C18 C17 H17 120.2
C17 C18 C19 121.7(3)
C17 C18 H18 119.2
C19 C18 H18 119.2
C18 C19 C14 117.4(3)
C18 C19 C21 121.6(3)
C14 C19 C21 121.0(3)
C21 C20 H20A 109.5
C21 C20 H20B 109.5
H20A C20 H20B 109.5
C21 C20 H20C 109.5
H20A C20 H20C 109.5
H20B C20 H20C 109.5
C22 C21 C20 108.7(4)
C22 C21 C19 113.4(3)
C20 C21 C19 113.1(4)
C22 C21 H21 107.1
C20 C21 H21 107.1
C19 C21 H21 107.1
C21 C22 H22A 109.5
C21 C22 H22B 109.5
H22A C22 H22B 109.5
C21 C22 H22C 109.5
H22A C22 H22C 109.5
H22B C22 H22C 109.5
C24 C23 H23A 109.5
C24 C23 H23B 109.5
H23A C23 H23B 109.5
C24 C23 H23C 109.5
H23A C23 H23C 109.5
H23B C23 H23C 109.5
C23 C24 C15 111.9(3)
C23 C24 C25 108.8(3)
C15 C24 C25 111.9(3)
C23 C24 H24 108.0
C15 C24 H24 108.0
C25 C24 H24 108.0
C24 C25 H25A 109.5
C24 C25 H25B 109.5
H25A C25 H25B 109.5
C24 C25 H25C 109.5
H25A C25 H25C 109.5
H25B C25 H25C 109.5
C5 N1 C2 110.2(2)
C5 N1 H1N1 123(2)
C2 N1 H1N1 127(2)
C6 N2 C7 109.3(2)
C6 N2 C8 111.5(2)
C7 N2 C8 111.0(2)
C9 N3 C12 110.5(2)
C9 N3 H1N3 125(2)
C12 N3 H1N3 124(2)
C13 N4 C14 121.1(2)

loop_
_geom_bond_atom_site_label_1
_geom_bond_atom_site_label_2
_geom_bond_distance
C1 O1 1.222(3)
C1 C2 1.419(4)
C1 H1 0.9300
C2 C3 1.375(4)
C2 N1 1.378(4)
C3 C4 1.396(4)
C3 H3 0.9300
C4 C5 1.379(4)
C4 H4 0.9300
C5 N1 1.352(4)
C5 C6 1.493(4)
C6 N2 1.457(4)
C6 H6A 0.9700
C6 H6B 0.9700
C7 N2 1.462(4)
C7 H7A 0.9600
C7 H7B 0.9600
C7 H7C 0.9600
C8 N2 1.462(4)
C8 C9 1.480(4)
C8 H8A 0.9700
C8 H8B 0.9700
C9 N3 1.358(3)
C9 C10 1.374(4)
C10 C11 1.391(4)
C10 H10 0.9300
C11 C12 1.375(4)
C11 H11 0.9300
C12 N3 1.367(4)
C12 C13 1.426(4)
C13 N4 1.280(4)
C13 H13 0.9300
C14 C15 1.395(4)
C14 C19 1.406(4)
C14 N4 1.421(4)
C15 C16 1.380(4)
C15 C24 1.509(5)
C16 C17 1.370(5)
C16 H16 0.9300
C17 C18 1.372(5)
C17 H17 0.9300
C18 C19 1.380(5)
C18 H18 0.9300
C19 C21 1.518(5)
C20 C21 1.509(7)
C20 H20A 0.9600
C20 H20B 0.9600
C20 H20C 0.9600
C21 C22 1.456(6)
C21 H21 0.9800
C22 H22A 0.9600
C22 H22B 0.9600
C22 H22C 0.9600
C23 C24 1.507(5)
C23 H23A 0.9600
C23 H23B 0.9600
C23 H23C 0.9600
C24 C25 1.536(5)
C24 H24 0.9800
C25 H25A 0.9600
C25 H25B 0.9600
C25 H25C 0.9600
N1 H1N1 0.86(3)
N3 H1N3 0.86(3)

loop_
_geom_hbond_atom_site_label_D
_geom_hbond_atom_site_label_H
_geom_hbond_atom_site_label_A
_geom_hbond_distance_DH
_geom_hbond_distance_HA
_geom_hbond_distance_DA
_geom_hbond_angle_DHA
_geom_hbond_site_symmetry_A
N1 H1N1 O1 0.86(3) 2.16(3) 2.988(3) 162(3) 2_756
N3 H1N3 O1 0.86(3) 2.30(3) 3.161(3) 176(3) 2_756

loop_
_geom_torsion_atom_site_label_1
_geom_torsion_atom_site_label_2
_geom_torsion_atom_site_label_3
_geom_torsion_atom_site_label_4
_geom_torsion
O1 C1 C2 C3 -171.2(3)
O1 C1 C2 N1 3.8(5)
N1 C2 C3 C4 0.6(3)
C1 C2 C3 C4 176.3(3)
C2 C3 C4 C5 -0.3(4)
C3 C4 C5 N1 -0.2(4)
C3 C4 C5 C6 -174.1(3)
N1 C5 C6 N2 45.2(4)
C4 C5 C6 N2 -141.8(3)
N2 C8 C9 N3 55.0(4)
N2 C8 C9 C10 -124.7(3)
N3 C9 C10 C11 -0.1(3)
C8 C9 C10 C11 179.6(3)
C9 C10 C11 C12 0.0(4)
C10 C11 C12 N3 0.2(3)
C10 C11 C12 C13 178.0(3)
C11 C12 C13 N4 -176.8(3)
N3 C12 C13 N4 0.7(4)
C19 C14 C15 C16 2.1(5)
N4 C14 C15 C16 175.4(3)
C19 C14 C15 C24 -177.1(3)
N4 C14 C15 C24 -3.8(5)
C14 C15 C16 C17 0.4(5)
C24 C15 C16 C17 179.6(4)
C15 C16 C17 C18 -1.5(6)
C16 C17 C18 C19 0.0(6)
C17 C18 C19 C14 2.4(5)
C17 C18 C19 C21 -178.4(4)
C15 C14 C19 C18 -3.4(5)
N4 C14 C19 C18 -176.9(3)
C15 C14 C19 C21 177.4(3)
N4 C14 C19 C21 3.9(5)
C18 C19 C21 C22 -72.6(5)
C14 C19 C21 C22 106.6(4)
C18 C19 C21 C20 51.8(6)
C14 C19 C21 C20 -129.1(5)
C16 C15 C24 C23 61.4(5)
C14 C15 C24 C23 -119.5(4)
C16 C15 C24 C25 -61.0(5)
C14 C15 C24 C25 118.1(4)
C4 C5 N1 C2 0.5(3)
C6 C5 N1 C2 174.9(3)
C3 C2 N1 C5 -0.7(3)
C1 C2 N1 C5 -176.6(3)
C5 C6 N2 C7 -170.5(3)
C5 C6 N2 C8 66.4(3)
C9 C8 N2 C6 -173.9(2)
C9 C8 N2 C7 63.9(3)
C10 C9 N3 C12 0.3(3)
C8 C9 N3 C12 -179.5(3)
C11 C12 N3 C9 -0.3(3)
C13 C12 N3 C9 -178.3(3)
C12 C13 N4 C14 -178.6(3)
C15 C14 N4 C13 82.4(4)
C19 C14 N4 C13 -104.0(3)
